data_4113311
loop_
_publ_author_name
'Osamu Ohmori'
'Masaki Kawano'
'Makoto Fujita'

_publ_section_title
;
 Crystal-to-Crystal Guest Exchange of Large Organic Molecules within a 3D
 Coordination Network
;
_journal_name_full 'Journal of the American Chemical Society'
_journal_page_first 16292
_journal_page_last 16293
_journal_paper_doi 10.1021/ja046478a
_journal_volume 126
_journal_year 2004
_chemical_formula_sum 'C68.21 H63.9 I6 N12 Zn3'
_chemical_formula_weight 2009.20
_chemical_name_systematic
; 
 ? 
;
_space_group_IT_number 15
_symmetry_cell_setting monoclinic
_symmetry_space_group_name_Hall '-C 2yc'
_symmetry_space_group_name_H-M 'C 1 2/c 1'
_atom_sites_solution_hydrogens geom
_atom_sites_solution_primary direct
_atom_sites_solution_secondary difmap
_audit_creation_method SHELXL-97
_cell_angle_alpha 90.00
_cell_angle_beta 102.8840(10)
_cell_angle_gamma 90.00
_cell_formula_units_Z 8
_cell_length_a 35.318(3)
_cell_length_b 14.8209(12)
_cell_length_c 31.354(3)
_cell_measurement_reflns_used 6783
_cell_measurement_temperature 80(2)
_cell_measurement_theta_max 27
_cell_measurement_theta_min 2
_cell_volume 15999(2)
_computing_cell_refinement 'Bruker SMART'
_computing_data_collection 'Bruker SMART'
_computing_data_reduction 'Bruker SHELXTL'
_computing_molecular_graphics 'Bruker XSHELL'
_computing_publication_material 'Bruker SHELXTL'
_computing_structure_refinement 'SHELXL-97 (Sheldrick, 1997)'
_computing_structure_solution 'SHELXS-97 (Sheldrick, 1990)'
_diffrn_ambient_temperature 80(2)
_diffrn_measured_fraction_theta_full 0.941
_diffrn_measured_fraction_theta_max 0.941
_diffrn_measurement_device_type 'Bruker SMART CCD area detector system'
_diffrn_measurement_method omega_scan
_diffrn_radiation_monochromator graphite
_diffrn_radiation_source 'fine-focus sealed tube'
_diffrn_radiation_type MoK\a
_diffrn_radiation_wavelength 0.71073
_diffrn_reflns_av_R_equivalents 0.0580
_diffrn_reflns_av_sigmaI/netI 0.0663
_diffrn_reflns_limit_h_max 47
_diffrn_reflns_limit_h_min -47
_diffrn_reflns_limit_k_max 19
_diffrn_reflns_limit_k_min -19
_diffrn_reflns_limit_l_max 42
_diffrn_reflns_limit_l_min -40
_diffrn_reflns_number 93937
_diffrn_reflns_theta_full 28.73
_diffrn_reflns_theta_max 28.73
_diffrn_reflns_theta_min 1.18
_diffrn_standards_decay_% none
_exptl_absorpt_coefficient_mu 3.251
_exptl_absorpt_correction_T_max 0.8044
_exptl_absorpt_correction_T_min 0.3874
_exptl_absorpt_correction_type analytical
_exptl_absorpt_process_details SADABS
_exptl_crystal_colour 'deep yellow'
_exptl_crystal_density_diffrn 1.668
_exptl_crystal_description block
_exptl_crystal_F_000 7721
_exptl_crystal_size_max 0.36
_exptl_crystal_size_mid 0.28
_exptl_crystal_size_min 0.07
_refine_diff_density_max 8.367
_refine_diff_density_min -2.857
_refine_diff_density_rms 0.275
_refine_ls_extinction_method none
_refine_ls_goodness_of_fit_ref 1.033
_refine_ls_hydrogen_treatment constr
_refine_ls_matrix_type full
_refine_ls_number_parameters 778
_refine_ls_number_reflns 19512
_refine_ls_number_restraints 344
_refine_ls_restrained_S_all 1.024
_refine_ls_R_factor_all 0.1723
_refine_ls_R_factor_gt 0.1098
_refine_ls_shift/su_max 0.009
_refine_ls_shift/su_mean 0.001
_refine_ls_structure_factor_coef Fsqd
_refine_ls_weighting_details 'calc w=1/[\s^2^(Fo^2^)+(0.1726P)^2^+560.8419P] where P=(Fo^2^+2Fc^2^)/3'
_refine_ls_weighting_scheme calc
_refine_ls_wR_factor_gt 0.2990
_refine_ls_wR_factor_ref 0.3457
_reflns_number_gt 11205
_reflns_number_total 19512
_reflns_threshold_expression >2sigma(I)
_cod_data_source_file ja046478asi20040614_095526_2.cif
_cod_data_source_block anth_4b
_cod_original_formula_sum 'C68.21 H63.90 I6 N12 Zn3'
_cod_database_code 4113311

loop_
_symmetry_equiv_pos_as_xyz
'x, y, z'
'-x, y, -z+1/2'
'x+1/2, y+1/2, z'
'-x+1/2, y+1/2, -z+1/2'
'-x, -y, -z'
'x, -y, z-1/2'
'-x+1/2, -y+1/2, -z'
'x+1/2, -y+1/2, z-1/2'

loop_
_atom_site_label
_atom_site_type_symbol
_atom_site_fract_x
_atom_site_fract_y
_atom_site_fract_z
_atom_site_U_iso_or_equiv
_atom_site_adp_type
_atom_site_occupancy
_atom_site_symmetry_multiplicity
_atom_site_calc_flag
_atom_site_refinement_flags
_atom_site_disorder_assembly
_atom_site_disorder_group
C1 C 0.4408(7) 1.0063(16) 0.4079(5) 0.103(9) Uani 1 1 d . . .
H1 H 0.4292 1.0400 0.3826 0.124 Uiso 1 1 calc R . .
C2 C 0.4721(7) 0.9582(16) 0.4069(6) 0.106(9) Uani 1 1 d . . .
H2 H 0.4838 0.9626 0.3825 0.127 Uiso 1 1 calc R . .
C3 C 0.4879(3) 0.9005(8) 0.4418(4) 0.036(3) Uani 1 1 d . . .
C4 C 0.4697(4) 0.9005(10) 0.4756(5) 0.053(4) Uani 1 1 d . . .
H4 H 0.4786 0.8618 0.5000 0.063 Uiso 1 1 calc R . .
C5 C 0.4380(4) 0.9572(9) 0.4746(5) 0.049(3) Uani 1 1 d . . .
H5 H 0.4260 0.9564 0.4989 0.059 Uiso 1 1 calc R . .
C6 C 0.3260(4) 0.9451(9) 0.3996(4) 0.048(3) Uani 1 1 d . . .
H6 H 0.3411 0.9140 0.4240 0.057 Uiso 1 1 calc R . .
C7 C 0.2962(4) 0.8985(8) 0.3716(4) 0.043(3) Uani 1 1 d . . .
H7 H 0.2909 0.8371 0.3768 0.051 Uiso 1 1 calc R . .
C8 C 0.2746(3) 0.9443(7) 0.3360(4) 0.033(2) Uani 1 1 d . . .
C9 C 0.2834(4) 1.0335(8) 0.3302(4) 0.045(3) Uani 1 1 d . . .
H9 H 0.2690 1.0664 0.3059 0.054 Uiso 1 1 calc R . .
C10 C 0.3133(4) 1.0746(8) 0.3599(4) 0.047(3) Uani 1 1 d . . .
H10 H 0.3189 1.1362 0.3557 0.056 Uiso 1 1 calc R . .
C11 C 0.2428(3) 0.8999(7) 0.3042(4) 0.034(2) Uani 1 1 d . . .
C12 C 0.2065(3) 0.7777(7) 0.2802(4) 0.034(2) Uani 1 1 d . . .
C13 C 0.1932(3) 0.9103(7) 0.2453(4) 0.034(2) Uani 1 1 d . . .
C14 C 0.1987(4) 0.6800(7) 0.2814(4) 0.039(3) Uani 1 1 d . . .
C15 C 0.2224(4) 0.6199(7) 0.3070(4) 0.040(3) Uani 1 1 d . . .
H15 H 0.2444 0.6407 0.3279 0.047 Uiso 1 1 calc R . .
C16 C 0.2146(4) 0.5282(8) 0.3028(5) 0.047(3) Uani 1 1 d . . .
H16 H 0.2324 0.4873 0.3201 0.056 Uiso 1 1 calc R . .
C17 C 0.1598(4) 0.5517(9) 0.2509(5) 0.057(4) Uani 1 1 d . . .
H17 H 0.1377 0.5281 0.2309 0.069 Uiso 1 1 calc R . .
C18 C 0.1655(4) 0.6451(8) 0.2524(5) 0.055(4) Uani 1 1 d . . .
H18 H 0.1474 0.6842 0.2342 0.067 Uiso 1 1 calc R . .
C19 C 0.1501(4) 0.2854(11) 0.3501(6) 0.061(4) Uani 1 1 d . . .
H19 H 0.1743 0.2549 0.3537 0.073 Uiso 1 1 calc R . .
C20 C 0.1272(4) 0.2716(11) 0.3803(6) 0.060(4) Uani 1 1 d . . .
H20 H 0.1361 0.2329 0.4046 0.072 Uiso 1 1 calc R . .
C21 C 0.0803(5) 0.3693(12) 0.3405(6) 0.068(5) Uani 1 1 d . . .
H21 H 0.0561 0.3998 0.3361 0.082 Uiso 1 1 calc R . .
C22 C 0.1053(5) 0.3797(12) 0.3117(7) 0.069(5) Uani 1 1 d . . .
H22 H 0.0970 0.4182 0.2872 0.082 Uiso 1 1 calc R . .
C23 C 0.1709(3) 0.9627(7) 0.2080(4) 0.034(2) Uani 1 1 d . . .
C24 C 0.1404(4) 0.9195(7) 0.1798(5) 0.052(4) Uani 1 1 d . . .
H24 H 0.1341 0.8583 0.1840 0.063 Uiso 1 1 calc R . .
C25 C 0.1194(5) 0.9698(9) 0.1451(5) 0.064(5) Uani 1 1 d . . .
H25 H 0.0987 0.9406 0.1254 0.077 Uiso 1 1 calc R . .
C26 C 0.1557(4) 1.0958(7) 0.1653(4) 0.039(3) Uani 1 1 d . . .
H26 H 0.1612 1.1573 0.1607 0.047 Uiso 1 1 calc R . .
C27 C 0.1785(4) 1.0509(7) 0.2004(4) 0.039(3) Uani 1 1 d . . .
H27 H 0.1994 1.0813 0.2192 0.047 Uiso 1 1 calc R . .
C28 C 0.0978(6) 0.9942(12) 0.0216(6) 0.075(5) Uani 1 1 d . . .
H28 H 0.1203 1.0308 0.0239 0.089 Uiso 1 1 calc R . .
C29 C 0.0934(6) 0.9200(11) -0.0064(6) 0.067(5) Uani 1 1 d . . .
H29 H 0.1119 0.9063 -0.0231 0.080 Uiso 1 1 calc R . .
C30 C 0.0611(4) 0.8679(8) -0.0086(4) 0.040(3) Uani 1 1 d . . .
C31 C 0.0345(4) 0.8899(9) 0.0162(4) 0.048(3) Uani 1 1 d . . .
H31 H 0.0121 0.8538 0.0151 0.057 Uiso 1 1 calc R . .
C32 C 0.0412(4) 0.9657(8) 0.0425(5) 0.052(4) Uani 1 1 d . . .
H32 H 0.0228 0.9814 0.0592 0.062 Uiso 1 1 calc R . .
C33 C 0.0548(3) 0.7848(7) -0.0378(4) 0.033(2) Uani 1 1 d . . .
C34 C 0.0681(3) 0.7020(8) -0.0921(4) 0.036(2) Uani 1 1 d . . .
C35 C 0.0211(3) 0.6592(8) -0.0599(4) 0.038(3) Uani 1 1 d . . .
C36 C 0.0930(4) 0.6880(8) -0.1244(4) 0.040(3) Uani 1 1 d . . .
I1 I 0.35735(3) 1.08424(9) 0.51218(3) 0.0655(3) Uani 1 1 d . . .
I2 I 0.39338(3) 1.23949(6) 0.40428(4) 0.0715(4) Uani 1 1 d . . .
I3 I 0.12669(3) 0.33728(7) 0.19326(4) 0.0610(3) Uani 1 1 d . . .
I4 I 0.23198(3) 0.26502(6) 0.29366(4) 0.0617(3) Uani 1 1 d . . .
I5 I 0.02778(4) 1.14577(8) 0.12521(4) 0.0790(4) Uani 1 1 d . . .
I6 I 0.12163(6) 1.23558(8) 0.05374(5) 0.1050(6) Uani 1 1 d . . .
N1 N 0.4243(3) 1.0105(7) 0.4425(3) 0.041(2) Uani 1 1 d . . .
N2 N 0.3341(3) 1.0314(6) 0.3936(3) 0.033(2) Uani 1 1 d . . .
N3 N 0.2232(3) 0.9508(6) 0.2718(3) 0.036(2) Uani 1 1 d . . .
N4 N 0.1829(3) 0.8245(6) 0.2488(3) 0.036(2) Uani 1 1 d . . .
N5 N 0.2363(3) 0.8113(6) 0.3101(3) 0.034(2) Uani 1 1 d . . .
N6 N 0.1260(3) 1.0557(7) 0.1374(3) 0.047(3) Uani 1 1 d . . .
N7 N 0.1834(3) 0.4951(7) 0.2758(4) 0.045(3) Uani 1 1 d . . .
N8 N 0.1386(3) 0.3411(7) 0.3160(4) 0.047(3) Uani 1 1 d . . .
N9 N 0.0720(4) 1.0167(8) 0.0455(4) 0.057(3) Uani 1 1 d . . .
N10 N 0.0766(3) 0.7753(6) -0.0656(3) 0.034(2) Uani 1 1 d . . .
N11 N 0.0406(3) 0.6460(7) -0.0909(4) 0.040(2) Uani 1 1 d . . .
N12 N 0.0271(3) 0.7275(7) -0.0312(3) 0.037(2) Uani 1 1 d . . .
Zn1 Zn 0.37724(4) 1.09428(9) 0.43966(5) 0.0417(4) Uani 1 1 d . . .
Zn2 Zn 0.17078(5) 0.35815(9) 0.26879(6) 0.0472(4) Uani 1 1 d . . .
Zn3 Zn 0.08590(6) 1.12243(10) 0.08980(5) 0.0617(6) Uani 1 1 d . . .
C1A C 0.1482(15) 0.589(4) 0.3834(18) 0.117(8) Uiso 0.393(16) 1 d PD A 1
H1A H 0.1488 0.5276 0.3928 0.141 Uiso 0.393(16) 1 calc PR A 1
C2A C 0.1696(14) 0.654(3) 0.3996(15) 0.117(8) Uiso 0.393(16) 1 d PD A 1
H2A H 0.1861 0.6255 0.4239 0.141 Uiso 0.393(16) 1 calc PR A 1
C3A C 0.1819(13) 0.726(4) 0.4037(15) 0.117(8) Uiso 0.393(16) 1 d PD A 1
C4A C 0.2067(15) 0.801(3) 0.4169(17) 0.117(8) Uiso 0.393(16) 1 d PD A 1
H4A H 0.2302 0.7754 0.4329 0.141 Uiso 0.393(16) 1 calc PR A 1
C5A C 0.2131(17) 0.886(4) 0.4180(19) 0.117(8) Uiso 0.393(16) 1 d PD A 1
C6A C 0.2417(17) 0.932(4) 0.443(2) 0.117(8) Uiso 0.393(16) 1 d PD A 1
H6A H 0.2614 0.9040 0.4647 0.141 Uiso 0.393(16) 1 calc PR A 1
C7A C 0.2405(19) 1.030(4) 0.436(2) 0.117(8) Uiso 0.393(16) 1 d PD A 1
H7A H 0.2563 1.0679 0.4571 0.141 Uiso 0.393(16) 1 calc PR A 1
C8A C 0.2200(18) 1.066(4) 0.403(2) 0.117(8) Uiso 0.393(16) 1 d PD A 1
H8A H 0.2245 1.1272 0.3962 0.141 Uiso 0.393(16) 1 calc PR A 1
C9A C 0.1908(18) 1.018(4) 0.377(2) 0.117(8) Uiso 0.393(16) 1 d PD A 1
H9A H 0.1722 1.0490 0.3554 0.141 Uiso 0.393(16) 1 calc PR A 1
C10A C 0.1874(17) 0.923(3) 0.3803(19) 0.117(8) Uiso 0.393(16) 1 d PD A 1
C11A C 0.1616(17) 0.864(4) 0.3542(19) 0.117(8) Uiso 0.393(16) 1 d PD A 1
H11A H 0.1446 0.8903 0.3295 0.141 Uiso 0.393(16) 1 calc PR A 1
C12A C 0.1576(17) 0.774(4) 0.3594(19) 0.117(8) Uiso 0.393(16) 1 d PD A 1
C13A C 0.1268(18) 0.723(4) 0.338(2) 0.117(8) Uiso 0.393(16) 1 d PD A 1
H13A H 0.1079 0.7520 0.3157 0.141 Uiso 0.393(16) 1 calc PR A 1
C14A C 0.1212(19) 0.634(4) 0.345(2) 0.117(8) Uiso 0.393(16) 1 d PD A 1
H14A H 0.1009 0.6011 0.3263 0.141 Uiso 0.393(16) 1 calc PR A 1
C1B C 0.144(3) 0.646(6) 0.365(3) 0.111(18) Uiso 0.155(16) 1 d PD B 2
H1B H 0.1617 0.6098 0.3847 0.133 Uiso 0.155(16) 1 calc PR B 2
C2B C 0.146(2) 0.729(6) 0.355(3) 0.111(18) Uiso 0.155(16) 1 d PD B 2
H2B H 0.1670 0.7475 0.3778 0.133 Uiso 0.155(16) 1 calc PR B 2
C3B C 0.138(2) 0.795(5) 0.337(3) 0.111(18) Uiso 0.155(16) 1 d PD B 2
C4B C 0.134(3) 0.888(5) 0.325(3) 0.111(18) Uiso 0.155(16) 1 d PD B 2
H4B H 0.1504 0.9171 0.3495 0.133 Uiso 0.155(16) 1 calc PR B 2
C5B C 0.121(3) 0.953(5) 0.299(3) 0.111(18) Uiso 0.155(16) 1 d PD B 2
C6B C 0.134(3) 1.037(5) 0.300(4) 0.111(18) Uiso 0.155(16) 1 d PD B 2
H6B H 0.1574 1.0565 0.3186 0.133 Uiso 0.155(16) 1 calc PR B 2
C7B C 0.109(4) 1.098(6) 0.268(4) 0.111(18) Uiso 0.155(16) 1 d PD B 2
H7B H 0.1133 1.1610 0.2710 0.133 Uiso 0.155(16) 1 calc PR B 2
C8B C 0.084(4) 1.069(6) 0.237(4) 0.111(18) Uiso 0.155(16) 1 d PD B 2
H8B H 0.0723 1.1091 0.2143 0.133 Uiso 0.155(16) 1 calc PR B 2
C9B C 0.071(3) 0.982(6) 0.237(4) 0.111(18) Uiso 0.155(16) 1 d PD B 2
H9B H 0.0488 0.9645 0.2157 0.133 Uiso 0.155(16) 1 calc PR B 2
C10B C 0.091(3) 0.916(5) 0.266(3) 0.111(18) Uiso 0.155(16) 1 d PD B 2
C11B C 0.087(3) 0.823(5) 0.265(3) 0.111(18) Uiso 0.155(16) 1 d PD B 2
H11B H 0.0699 0.7981 0.2403 0.133 Uiso 0.155(16) 1 calc PR B 2
C12B C 0.103(3) 0.763(5) 0.297(3) 0.111(18) Uiso 0.155(16) 1 d PD B 2
C13B C 0.092(3) 0.675(6) 0.300(4) 0.111(18) Uiso 0.155(16) 1 d PD B 2
H13B H 0.0734 0.6509 0.2757 0.133 Uiso 0.155(16) 1 calc PR B 2
C14B C 0.105(3) 0.620(6) 0.334(4) 0.111(18) Uiso 0.155(16) 1 d PD B 2
H14B H 0.0913 0.5681 0.3398 0.133 Uiso 0.155(16) 1 calc PR B 2
C1C C 0.2052(17) 0.940(4) 0.4784(19) 0.120(8) Uiso 0.369(16) 1 d PD C 3
H1C H 0.2075 0.9127 0.5064 0.144 Uiso 0.369(16) 1 calc PR C 3
C2C C 0.1750(15) 0.960(3) 0.4499(17) 0.120(8) Uiso 0.369(16) 1 d PD C 3
H2C H 0.1554 0.9403 0.4644 0.144 Uiso 0.369(16) 1 calc PR C 3
C3C C 0.1563(15) 0.986(3) 0.4182(17) 0.120(8) Uiso 0.369(16) 1 d PD C 3
C4C C 0.1243(14) 1.006(5) 0.3831(16) 0.120(8) Uiso 0.369(16) 1 d PD C 3
H4C H 0.1024 0.9853 0.3930 0.144 Uiso 0.369(16) 1 calc PR C 3
C5C C 0.1098(15) 1.038(5) 0.3450(19) 0.120(8) Uiso 0.369(16) 1 d PD C 3
C6C C 0.0730(16) 1.055(5) 0.327(2) 0.120(8) Uiso 0.369(16) 1 d PD C 3
H6C H 0.0523 1.0371 0.3397 0.144 Uiso 0.369(16) 1 calc PR C 3
C7C C 0.0663(18) 1.102(5) 0.284(2) 0.120(8) Uiso 0.369(16) 1 d PD C 3
H7C H 0.0407 1.1220 0.2714 0.144 Uiso 0.369(16) 1 calc PR C 3
C8C C 0.0923(18) 1.117(5) 0.265(2) 0.120(8) Uiso 0.369(16) 1 d PD C 3
H8C H 0.0860 1.1421 0.2362 0.144 Uiso 0.369(16) 1 calc PR C 3
C9C C 0.1301(17) 1.098(5) 0.2836(19) 0.120(8) Uiso 0.369(16) 1 d PD C 3
H9C H 0.1495 1.1113 0.2679 0.144 Uiso 0.369(16) 1 calc PR C 3
C10C C 0.1417(16) 1.058(5) 0.3254(18) 0.120(8) Uiso 0.369(16) 1 d PD C 3
C11C C 0.1786(16) 1.057(5) 0.3531(18) 0.120(8) Uiso 0.369(16) 1 d PD C 3
H11C H 0.1995 1.0745 0.3403 0.144 Uiso 0.369(16) 1 calc PR C 3
C12C C 0.1884(16) 1.034(4) 0.3961(19) 0.120(8) Uiso 0.369(16) 1 d PD C 3
C13C C 0.2261(17) 1.021(5) 0.419(2) 0.120(8) Uiso 0.369(16) 1 d PD C 3
H13C H 0.2461 1.0493 0.4080 0.144 Uiso 0.369(16) 1 calc PR C 3
C14C C 0.2367(16) 0.970(5) 0.456(2) 0.120(8) Uiso 0.369(16) 1 d PD C 3
H14C H 0.2631 0.9543 0.4667 0.144 Uiso 0.369(16) 1 calc PR C 3
C13S C 0.100(2) 1.055(7) 0.259(3) 0.20(2) Uiso 0.41(3) 1 d PD D 7
H13D H 0.1224 1.0511 0.2837 0.236 Uiso 0.41(3) 1 calc PR D 7
H13E H 0.1092 1.0742 0.2327 0.236 Uiso 0.41(3) 1 calc PR D 7
C14S C 0.081(3) 0.963(6) 0.250(3) 0.20(2) Uiso 0.41(3) 1 d PD D 7
H14D H 0.0979 0.9169 0.2684 0.236 Uiso 0.41(3) 1 calc PR D 7
H14E H 0.0780 0.9464 0.2191 0.236 Uiso 0.41(3) 1 calc PR D 7
C15S C 0.041(2) 0.970(6) 0.263(3) 0.20(2) Uiso 0.41(3) 1 d PD D 7
H15A H 0.0236 1.0057 0.2400 0.236 Uiso 0.41(3) 1 calc PR D 7
H15B H 0.0300 0.9087 0.2623 0.236 Uiso 0.41(3) 1 calc PR D 7
C16S C 0.040(3) 1.011(6) 0.306(3) 0.20(2) Uiso 0.41(3) 1 d PD D 7
H16A H 0.0127 1.0128 0.3099 0.236 Uiso 0.41(3) 1 calc PR D 7
H16B H 0.0554 0.9741 0.3301 0.236 Uiso 0.41(3) 1 calc PR D 7
C17S C 0.055(3) 1.101(6) 0.309(3) 0.20(2) Uiso 0.41(3) 1 d PD D 7
H17A H 0.0750 1.1074 0.3362 0.236 Uiso 0.41(3) 1 calc PR D 7
H17B H 0.0340 1.1441 0.3092 0.236 Uiso 0.41(3) 1 calc PR D 7
C18S C 0.074(3) 1.123(5) 0.268(3) 0.20(2) Uiso 0.41(3) 1 d PD D 7
H18A H 0.0532 1.1330 0.2419 0.236 Uiso 0.41(3) 1 calc PR D 7
H18B H 0.0889 1.1806 0.2744 0.236 Uiso 0.41(3) 1 calc PR D 7
C1S C 0.2953(13) 0.452(3) 0.4176(16) 0.23(2) Uiso 1 1 d D . .
H1S1 H 0.2941 0.4375 0.3865 0.278 Uiso 1 1 calc R . .
H1S2 H 0.3150 0.4996 0.4267 0.278 Uiso 1 1 calc R . .
C2S C 0.2562(10) 0.486(2) 0.4224(12) 0.159(13) Uiso 1 1 d D . .
H2S1 H 0.2467 0.5336 0.4005 0.191 Uiso 1 1 calc R . .
H2S2 H 0.2581 0.5115 0.4519 0.191 Uiso 1 1 calc R . .
C3S C 0.2277(9) 0.403(2) 0.4149(11) 0.142(11) Uiso 1 1 d D . .
H3S1 H 0.2026 0.4242 0.4202 0.170 Uiso 1 1 calc R . .
H3S2 H 0.2232 0.3866 0.3836 0.170 Uiso 1 1 calc R . .
C4S C 0.2388(9) 0.320(2) 0.4411(11) 0.138(11) Uiso 1 1 d D . .
H4S1 H 0.2398 0.3317 0.4724 0.166 Uiso 1 1 calc R . .
H4S2 H 0.2195 0.2716 0.4309 0.166 Uiso 1 1 calc R . .
C5S C 0.2762(12) 0.293(3) 0.4355(14) 0.188(17) Uiso 1 1 d D . .
H5S1 H 0.2736 0.2687 0.4055 0.225 Uiso 1 1 calc R . .
H5S2 H 0.2860 0.2431 0.4563 0.225 Uiso 1 1 calc R . .
C6S C 0.3071(10) 0.373(3) 0.4433(12) 0.160(13) Uiso 1 1 d D . .
H6S1 H 0.3125 0.3902 0.4746 0.191 Uiso 1 1 calc R . .
H6S2 H 0.3316 0.3506 0.4369 0.191 Uiso 1 1 calc R . .
C7S C 0.043(3) 0.823(6) 0.441(2) 0.15(2) Uiso 0.32(2) 1 d PD E 4
H7S1 H 0.0685 0.8359 0.4620 0.183 Uiso 0.32(2) 1 calc PR E 4
H7S2 H 0.0227 0.8286 0.4578 0.183 Uiso 0.32(2) 1 calc PR E 4
C8S C 0.037(2) 0.895(5) 0.406(3) 0.124(17) Uiso 0.32(2) 1 d PD E 4
H8S1 H 0.0587 0.8953 0.3910 0.149 Uiso 0.32(2) 1 calc PR E 4
H8S2 H 0.0349 0.9549 0.4191 0.149 Uiso 0.32(2) 1 calc PR E 4
C9S C -0.0019(19) 0.870(4) 0.373(2) 0.103(14) Uiso 0.32(2) 1 d PD E 4
H9S1 H -0.0232 0.9014 0.3832 0.124 Uiso 0.32(2) 1 calc PR E 4
H9S2 H -0.0007 0.8947 0.3446 0.124 Uiso 0.32(2) 1 calc PR E 4
C10S C -0.0133(18) 0.773(4) 0.367(3) 0.12(3) Uiso 0.32(2) 1 d PD E 4
H10A H -0.0313 0.7570 0.3859 0.138 Uiso 0.32(2) 1 calc PR E 4
H10B H -0.0270 0.7630 0.3361 0.138 Uiso 0.32(2) 1 calc PR E 4
C11S C 0.020(2) 0.716(5) 0.377(3) 0.133(19) Uiso 0.32(2) 1 d PD E 4
H11D H 0.0371 0.7289 0.3567 0.159 Uiso 0.32(2) 1 calc PR E 4
H11E H 0.0121 0.6524 0.3737 0.159 Uiso 0.32(2) 1 calc PR E 4
C12S C 0.044(3) 0.733(5) 0.426(3) 0.18(3) Uiso 0.32(2) 1 d PD E 4
H12A H 0.0335 0.6930 0.4461 0.212 Uiso 0.32(2) 1 calc PR E 4
H12B H 0.0715 0.7150 0.4283 0.212 Uiso 0.32(2) 1 calc PR E 4
C7T C 0.0824(15) 0.819(4) 0.425(2) 0.15(2) Uiso 0.46(2) 1 d PD F 5
H7T1 H 0.0895 0.8256 0.3962 0.183 Uiso 0.46(2) 1 calc PR F 5
H7T2 H 0.1030 0.8473 0.4474 0.183 Uiso 0.46(2) 1 calc PR F 5
C8T C 0.0445(16) 0.867(3) 0.423(2) 0.124(17) Uiso 0.46(2) 1 d PD F 5
H8T1 H 0.0459 0.9303 0.4137 0.149 Uiso 0.46(2) 1 calc PR F 5
H8T2 H 0.0381 0.8669 0.4526 0.149 Uiso 0.46(2) 1 calc PR F 5
C9T C 0.0134(13) 0.813(3) 0.3895(16) 0.103(14) Uiso 0.46(2) 1 d PD F 5
H9T1 H -0.0122 0.8420 0.3872 0.124 Uiso 0.46(2) 1 calc PR F 5
H9T2 H 0.0199 0.8175 0.3605 0.124 Uiso 0.46(2) 1 calc PR F 5
C10T C 0.0092(13) 0.715(3) 0.3992(18) 0.105(17) Uiso 0.46(2) 1 d PD F 5
H10C H -0.0003 0.7082 0.4264 0.126 Uiso 0.46(2) 1 calc PR F 5
H10D H -0.0099 0.6862 0.3751 0.126 Uiso 0.46(2) 1 calc PR F 5
C11T C 0.0460(15) 0.671(3) 0.404(2) 0.133(19) Uiso 0.46(2) 1 d PD F 5
H11F H 0.0518 0.6629 0.3749 0.159 Uiso 0.46(2) 1 calc PR F 5
H11G H 0.0443 0.6101 0.4167 0.159 Uiso 0.46(2) 1 calc PR F 5
C12T C 0.0808(17) 0.725(4) 0.435(2) 0.18(3) Uiso 0.46(2) 1 d PD F 5
H12C H 0.0786 0.7180 0.4653 0.212 Uiso 0.46(2) 1 calc PR F 5
H12D H 0.1056 0.6963 0.4319 0.212 Uiso 0.46(2) 1 calc PR F 5
C1D C -0.022(2) 0.325(4) 0.271(2) 0.143(8) Uiso 0.452(10) 1 d PD G 6
H1D H -0.0372 0.2920 0.2870 0.171 Uiso 0.452(10) 1 calc PR G 6
C2D C -0.0175(17) 0.410(4) 0.2689(19) 0.143(8) Uiso 0.452(10) 1 d PD . 6
H2D H -0.0338 0.4309 0.2872 0.171 Uiso 0.452(10) 1 calc PR G 6
C3D C -0.0058(15) 0.476(4) 0.2586(16) 0.143(8) Uiso 0.452(10) 1 d PD . 6
C4D C 0.0000 0.569(3) 0.2500 0.143(8) Uiso 0.90(2) 2 d SPD G 6
H4D H -0.0206 0.5966 0.2600 0.171 Uiso 0.452(10) 1 calc PR G 6
C5D C 0.0166(18) 0.636(4) 0.237(2) 0.143(8) Uiso 0.452(10) 1 d PD . 6
C6D C 0.0159(18) 0.723(3) 0.247(2) 0.143(8) Uiso 0.452(10) 1 d PD . 6
H6D H 0.0003 0.7456 0.2651 0.171 Uiso 0.452(10) 1 calc PR G 6
C7D C 0.0412(19) 0.781(4) 0.227(2) 0.143(8) Uiso 0.452(10) 1 d PD G 6
H7D H 0.0444 0.8425 0.2356 0.171 Uiso 0.452(10) 1 calc PR G 6
C8D C 0.0584(19) 0.753(4) 0.199(2) 0.143(8) Uiso 0.452(10) 1 d PD G 6
H8D H 0.0674 0.7937 0.1804 0.171 Uiso 0.452(10) 1 calc PR G 6
C9D C 0.0643(18) 0.662(4) 0.196(2) 0.143(8) Uiso 0.452(10) 1 d PD G 6
H9D H 0.0853 0.6414 0.1846 0.171 Uiso 0.452(10) 1 calc PR G 6
C10D C 0.0402(16) 0.597(3) 0.2101(18) 0.117(19) Uiso 0.452(10) 1 d PD G 6
C11D C 0.0421(18) 0.504(4) 0.209(2) 0.143(8) Uiso 0.452(10) 1 d PD . 6
H11H H 0.0602 0.4796 0.1939 0.171 Uiso 0.452(10) 1 calc PR G 6
C12D C 0.022(2) 0.442(4) 0.227(3) 0.143(8) Uiso 0.452(10) 1 d PD G 6
C13D C 0.021(2) 0.351(4) 0.220(3) 0.143(8) Uiso 0.452(10) 1 d PD G 6
H13F H 0.0355 0.3281 0.2001 0.171 Uiso 0.452(10) 1 calc PR G 6
C14D C 0.003(3) 0.290(3) 0.240(3) 0.143(8) Uiso 0.452(10) 1 d PD G 6
H14F H 0.0048 0.2267 0.2357 0.171 Uiso 0.452(10) 1 calc PR G 6

loop_
_atom_site_aniso_label
_atom_site_aniso_U_11
_atom_site_aniso_U_22
_atom_site_aniso_U_33
_atom_site_aniso_U_23
_atom_site_aniso_U_13
_atom_site_aniso_U_12
C1 0.130(17) 0.142(19) 0.041(9) 0.058(11) 0.027(10) 0.105(16)
C2 0.15(2) 0.124(17) 0.055(10) 0.062(11) 0.046(12) 0.097(16)
C3 0.033(6) 0.030(5) 0.039(6) 0.010(5) -0.001(5) 0.006(4)
C4 0.055(8) 0.053(8) 0.052(8) 0.023(7) 0.015(7) 0.015(6)
C5 0.051(8) 0.045(7) 0.054(8) 0.021(6) 0.020(6) 0.019(6)
C6 0.049(7) 0.038(6) 0.043(7) 0.006(5) -0.019(6) 0.006(5)
C7 0.047(7) 0.027(5) 0.041(7) 0.003(5) -0.017(5) 0.003(5)
C8 0.035(6) 0.023(5) 0.035(6) -0.007(4) -0.005(5) 0.010(4)
C9 0.052(7) 0.030(6) 0.040(7) -0.001(5) -0.019(6) 0.004(5)
C10 0.062(8) 0.024(5) 0.045(7) -0.001(5) -0.008(6) -0.002(5)
C11 0.038(6) 0.025(5) 0.037(6) -0.001(4) 0.003(5) 0.005(4)
C12 0.039(6) 0.018(5) 0.040(6) -0.004(4) -0.002(5) 0.001(4)
C13 0.036(6) 0.022(5) 0.039(6) 0.001(4) -0.004(5) 0.005(4)
C14 0.041(6) 0.015(4) 0.054(7) 0.000(5) -0.002(5) -0.001(4)
C15 0.046(7) 0.023(5) 0.046(7) 0.009(5) 0.002(5) -0.002(5)
C16 0.047(7) 0.031(6) 0.060(8) 0.010(6) 0.008(6) 0.005(5)
C17 0.057(8) 0.029(6) 0.075(10) -0.009(6) -0.009(7) -0.005(6)
C18 0.064(9) 0.024(6) 0.061(9) 0.006(6) -0.023(7) -0.007(6)
C19 0.047(8) 0.058(9) 0.077(11) 0.020(8) 0.012(8) 0.019(7)
C20 0.050(8) 0.059(9) 0.074(10) 0.034(8) 0.020(8) 0.013(7)
C21 0.078(11) 0.068(10) 0.061(10) 0.016(8) 0.023(9) 0.029(9)
C22 0.062(10) 0.064(10) 0.086(12) 0.019(9) 0.029(9) 0.016(8)
C23 0.039(6) 0.022(5) 0.030(6) -0.005(4) -0.010(5) 0.008(4)
C24 0.059(8) 0.017(5) 0.059(8) -0.003(5) -0.034(7) -0.008(5)
C25 0.076(10) 0.030(6) 0.061(9) 0.006(6) -0.040(8) 0.004(6)
C26 0.046(7) 0.022(5) 0.039(6) 0.002(4) -0.010(5) 0.001(5)
C27 0.049(7) 0.025(5) 0.035(6) 0.003(5) -0.010(5) -0.002(5)
C28 0.082(12) 0.064(10) 0.071(11) -0.008(9) 0.002(10) -0.044(9)
C29 0.091(12) 0.056(9) 0.056(9) -0.018(7) 0.020(9) -0.026(9)
C30 0.045(7) 0.030(6) 0.034(6) -0.007(5) -0.013(5) -0.003(5)
C31 0.049(8) 0.041(7) 0.039(7) -0.012(5) -0.018(6) 0.007(6)
C32 0.063(9) 0.030(6) 0.046(8) -0.001(5) -0.022(6) 0.001(6)
C33 0.035(6) 0.026(5) 0.032(6) 0.000(4) -0.007(5) 0.002(4)
C34 0.031(6) 0.032(5) 0.042(6) -0.002(5) 0.004(5) 0.004(4)
C35 0.036(6) 0.034(6) 0.042(7) -0.011(5) 0.006(5) -0.014(5)
C36 0.052(7) 0.027(5) 0.039(7) 0.003(5) 0.003(6) 0.001(5)
I1 0.0487(5) 0.0910(8) 0.0509(6) -0.0292(5) -0.0014(4) 0.0077(5)
I2 0.0719(7) 0.0333(4) 0.0880(8) 0.0031(5) -0.0274(6) -0.0107(4)
I3 0.0816(7) 0.0431(5) 0.0596(6) -0.0143(4) 0.0187(5) -0.0140(5)
I4 0.0676(6) 0.0331(4) 0.0929(8) 0.0139(5) 0.0363(6) 0.0115(4)
I5 0.0802(8) 0.0669(7) 0.0719(7) -0.0191(6) -0.0213(6) 0.0353(6)
I6 0.1733(16) 0.0483(6) 0.0703(8) 0.0100(5) -0.0220(9) -0.0455(8)
N1 0.037(5) 0.042(6) 0.039(6) 0.007(4) -0.005(4) 0.006(4)
N2 0.033(5) 0.028(4) 0.032(5) -0.008(4) -0.009(4) 0.006(4)
N3 0.034(5) 0.024(4) 0.044(6) 0.001(4) -0.002(4) 0.003(4)
N4 0.037(5) 0.028(4) 0.034(5) -0.001(4) -0.010(4) 0.000(4)
N5 0.043(5) 0.021(4) 0.032(5) 0.004(4) -0.006(4) 0.005(4)
N6 0.063(7) 0.027(5) 0.037(6) -0.008(4) -0.018(5) 0.009(5)
N7 0.046(6) 0.030(5) 0.059(7) 0.002(5) 0.009(5) -0.005(4)
N8 0.058(7) 0.026(5) 0.061(7) 0.005(5) 0.024(6) 0.008(5)
N9 0.083(9) 0.042(6) 0.036(6) 0.001(5) -0.011(6) 0.004(6)
N10 0.028(5) 0.032(5) 0.037(5) -0.002(4) -0.004(4) -0.002(4)
N11 0.032(5) 0.038(5) 0.046(6) -0.007(4) 0.000(4) -0.004(4)
N12 0.040(5) 0.036(5) 0.029(5) -0.006(4) -0.005(4) -0.002(4)
Zn1 0.0348(7) 0.0340(7) 0.0468(8) -0.0096(6) -0.0113(6) 0.0057(5)
Zn2 0.0590(10) 0.0233(6) 0.0639(10) -0.0017(6) 0.0233(8) -0.0029(6)
Zn3 0.0937(14) 0.0275(7) 0.0431(9) -0.0026(6) -0.0289(9) 0.0049(8)

loop_
_atom_type_symbol
_atom_type_description
_atom_type_scat_dispersion_real
_atom_type_scat_dispersion_imag
_atom_type_scat_source
C C 0.0033 0.0016 'International Tables Vol C Tables 4.2.6.8 and 6.1.1.4'
H H 0.0000 0.0000 'International Tables Vol C Tables 4.2.6.8 and 6.1.1.4'
N N 0.0061 0.0033 'International Tables Vol C Tables 4.2.6.8 and 6.1.1.4'
Zn Zn 0.2839 1.4301 'International Tables Vol C Tables 4.2.6.8 and 6.1.1.4'
I I -0.4742 1.8119 'International Tables Vol C Tables 4.2.6.8 and 6.1.1.4'

loop_
_geom_angle_atom_site_label_1
_geom_angle_atom_site_label_2
_geom_angle_atom_site_label_3
_geom_angle
_geom_angle_site_symmetry_1
_geom_angle_site_symmetry_3
C2 C1 N1 124.1(13) . .
C1 C2 C3 120.0(16) . .
C4 C3 C2 115.7(13) . .
C4 C3 C35 123.0(11) . 8_566
C2 C3 C35 121.2(13) . 8_566
C3 C4 C5 120.0(12) . .
N1 C5 C4 123.2(13) . .
N2 C6 C7 122.8(11) . .
C8 C7 C6 117.9(11) . .
C9 C8 C7 118.6(10) . .
C9 C8 C11 119.8(10) . .
C7 C8 C11 121.6(10) . .
C8 C9 C10 119.6(11) . .
N2 C10 C9 122.2(11) . .
N3 C11 N5 125.3(10) . .
N3 C11 C8 116.8(10) . .
N5 C11 C8 117.8(10) . .
N4 C12 N5 126.0(9) . .
N4 C12 C14 116.0(10) . .
N5 C12 C14 118.0(10) . .
N3 C13 N4 124.8(10) . .
N3 C13 C23 117.8(10) . .
N4 C13 C23 117.3(10) . .
C15 C14 C18 117.1(10) . .
C15 C14 C12 124.4(11) . .
C18 C14 C12 118.4(10) . .
C14 C15 C16 120.3(12) . .
N7 C16 C15 122.8(12) . .
N7 C17 C18 123.1(13) . .
C17 C18 C14 118.4(12) . .
N8 C19 C20 121.0(13) . .
C36 C20 C19 120.7(13) 6_566 .
C36 C21 C22 116.2(15) 6_566 .
N8 C22 C21 125.1(16) . .
C27 C23 C24 118.9(10) . .
C27 C23 C13 123.5(10) . .
C24 C23 C13 117.6(10) . .
C25 C24 C23 117.0(11) . .
N6 C25 C24 125.0(12) . .
N6 C26 C27 122.4(11) . .
C23 C27 C26 120.0(11) . .
N9 C28 C29 123.4(15) . .
C30 C29 C28 117.1(17) . .
C29 C30 C31 120.0(12) . .
C29 C30 C33 119.9(13) . .
C31 C30 C33 120.1(11) . .
C32 C31 C30 118.7(14) . .
N9 C32 C31 122.7(16) . .
N10 C33 N12 126.7(10) . .
N10 C33 C30 117.7(10) . .
N12 C33 C30 115.6(11) . .
N11 C34 N10 124.4(11) . .
N11 C34 C36 119.5(11) . .
N10 C34 C36 116.2(10) . .
N11 C35 N12 125.0(10) . .
N11 C35 C3 118.9(10) . 8_465
N12 C35 C3 115.9(11) . 8_465
C20 C36 C21 119.4(14) 6_565 6_565
C20 C36 C34 121.3(12) 6_565 .
C21 C36 C34 119.3(12) 6_565 .
C5 N1 C1 116.6(12) . .
C5 N1 Zn1 124.3(10) . .
C1 N1 Zn1 119.0(8) . .
C10 N2 C6 118.9(10) . .
C10 N2 Zn1 122.3(8) . .
C6 N2 Zn1 118.7(8) . .
C11 N3 C13 115.4(10) . .
C13 N4 C12 114.7(9) . .
C12 N5 C11 113.4(9) . .
C25 N6 C26 116.7(10) . .
C25 N6 Zn3 118.0(9) . .
C26 N6 Zn3 124.6(8) . .
C17 N7 C16 118.2(11) . .
C17 N7 Zn2 117.9(9) . .
C16 N7 Zn2 123.8(9) . .
C22 N8 C19 117.5(14) . .
C22 N8 Zn2 120.4(11) . .
C19 N8 Zn2 121.9(10) . .
C32 N9 C28 118.2(13) . .
C32 N9 Zn3 123.4(12) . .
C28 N9 Zn3 118.1(11) . .
C33 N10 C34 114.5(10) . .
C34 N11 C35 116.5(10) . .
C35 N12 C33 112.6(10) . .
N1 Zn1 N2 102.7(4) . .
N1 Zn1 I1 108.0(3) . .
N2 Zn1 I1 106.9(3) . .
N1 Zn1 I2 105.8(3) . .
N2 Zn1 I2 106.1(3) . .
I1 Zn1 I2 125.17(7) . .
N8 Zn2 N7 100.5(4) . .
N8 Zn2 I4 106.2(3) . .
N7 Zn2 I4 110.6(3) . .
N8 Zn2 I3 109.3(4) . .
N7 Zn2 I3 106.8(3) . .
I4 Zn2 I3 121.49(7) . .
N6 Zn3 N9 98.2(4) . .
N6 Zn3 I6 108.2(4) . .
N9 Zn3 I6 105.6(4) . .
N6 Zn3 I5 103.8(4) . .
N9 Zn3 I5 107.4(4) . .
I6 Zn3 I5 129.42(8) . .
C2A C1A C14A 101(4) . .
C3A C2A C1A 159(5) . .
C2A C3A C4A 162(5) . .
C2A C3A C12A 101(4) . .
C4A C3A C12A 95(3) . .
C5A C4A C3A 151(4) . .
C4A C5A C6A 129(5) . .
C4A C5A C10A 106(4) . .
C6A C5A C10A 124(5) . .
C5A C6A C7A 115(5) . .
C8A C7A C6A 123(5) . .
C7A C8A C9A 120(5) . .
C8A C9A C10A 123(5) . .
C11A C10A C9A 129(5) . .
C11A C10A C5A 117(4) . .
C9A C10A C5A 113(4) . .
C12A C11A C10A 128(5) . .
C11A C12A C13A 125(5) . .
C11A C12A C3A 119(4) . .
C13A C12A C3A 113(4) . .
C14A C13A C12A 125(5) . .
C13A C14A C1A 118(5) . .
C2B C1B C14B 101(5) . .
C3B C2B C1B 159(5) . .
C2B C3B C4B 164(5) . .
C2B C3B C12B 101(4) . .
C4B C3B C12B 94(4) . .
C5B C4B C3B 154(5) . .
C4B C5B C6B 129(5) . .
C4B C5B C10B 106(4) . .
C6B C5B C10B 124(5) . .
C5B C6B C7B 115(5) . .
C8B C7B C6B 122(5) . .
C7B C8B C9B 121(6) . .
C8B C9B C10B 122(5) . .
C11B C10B C9B 130(5) . .
C11B C10B C5B 117(5) . .
C9B C10B C5B 113(5) . .
C12B C11B C10B 128(5) . .
C11B C12B C13B 126(5) . .
C11B C12B C3B 120(5) . .
C13B C12B C3B 114(5) . .
C14B C13B C12B 125(5) . .
C13B C14B C1B 117(5) . .
C2C C1C C14C 101(4) . .
C3C C2C C1C 159(5) . .
C2C C3C C4C 163(5) . .
C2C C3C C12C 102(4) . .
C4C C3C C12C 95(4) . .
C5C C4C C3C 152(4) . .
C4C C5C C6C 129(5) . .
C4C C5C C10C 107(4) . .
C6C C5C C10C 125(5) . .
C5C C6C C7C 115(5) . .
C8C C7C C6C 123(5) . .
C7C C8C C9C 121(5) . .
C8C C9C C10C 123(5) . .
C11C C10C C9C 128(5) . .
C11C C10C C5C 117(4) . .
C9C C10C C5C 113(4) . .
C12C C11C C10C 128(5) . .
C11C C12C C13C 124(5) . .
C11C C12C C3C 119(5) . .
C13C C12C C3C 114(4) . .
C14C C13C C12C 125(5) . .
C13C C14C C1C 118(5) . .
C18S C13S C14S 114(4) . .
C13S C14S C15S 106(3) . .
C16S C15S C14S 118(4) . .
C17S C16S C15S 110(3) . .
C16S C17S C18S 112(3) . .
C13S C18S C17S 114(4) . .
C6S C1S C2S 112(4) . .
C1S C2S C3S 107(3) . .
C4S C3S C2S 119(3) . .
C5S C4S C3S 108(3) . .
C4S C5S C6S 113(3) . .
C1S C6S C5S 115(3) . .
C12S C7S C8S 116(4) . .
C7S C8S C9S 106(3) . .
C10S C9S C8S 119(3) . .
C11S C10S C9S 110(3) . .
C10S C11S C12S 111(4) . .
C7S C12S C11S 115(4) . .
C12T C7T C8T 113(4) . .
C7T C8T C9T 105(3) . .
C10T C9T C8T 116(3) . .
C11T C10T C9T 110(3) . .
C10T C11T C12T 114(3) . .
C7T C12T C11T 115(4) . .
C2D C1D C14D 102(4) . .
C3D C2D C1D 157(5) . .
C3D C2D C2D 60(3) . 2
C1D C2D C2D 98(3) . 2
C2D C3D C4D 164(4) . .
C2D C3D C12D 102(4) . .
C4D C3D C12D 93(3) . .
C2D C3D C11D 72(4) . 2
C4D C3D C11D 92(3) . 2
C12D C3D C11D 172(4) . 2
C5D C4D C3D 156(4) . .
C4D C5D C6D 131(5) . .
C4D C5D C10D 104(4) . .
C6D C5D C10D 125(5) . .
C4D C5D C6D 95(4) . 2
C6D C5D C6D 39(4) . 2
C10D C5D C6D 156(5) . 2
C5D C6D C7D 115(5) . .
C5D C6D C5D 56(4) . 2
C7D C6D C5D 170(5) . 2
C8D C7D C6D 122(5) . .
C7D C8D C9D 119(5) . .
C8D C9D C10D 122(5) . .
C11D C10D C9D 129(5) . .
C11D C10D C5D 117(4) . .
C9D C10D C5D 112(4) . .
C12D C11D C10D 129(5) . .
C12D C11D C3D 30(3) . 2
C10D C11D C3D 100(4) . 2
C11D C12D C13D 127(5) . .
C11D C12D C3D 119(4) . .
C13D C12D C3D 114(4) . .
C14D C13D C12D 125(5) . .
C13D C14D C1D 118(4) . .

loop_
_geom_bond_atom_site_label_1
_geom_bond_atom_site_label_2
_geom_bond_distance
_geom_bond_site_symmetry_2
C1 C2 1.32(2) .
C1 N1 1.34(2) .
C2 C3 1.403(17) .
C3 C4 1.356(19) .
C3 C35 1.479(16) 8_566
C4 C5 1.395(19) .
C5 N1 1.288(16) .
C6 N2 1.333(16) .
C6 C7 1.393(17) .
C7 C8 1.381(15) .
C8 C9 1.378(16) .
C8 C11 1.479(15) .
C9 C10 1.383(17) .
C10 N2 1.312(15) .
C11 N3 1.329(14) .
C11 N5 1.354(14) .
C12 N4 1.336(14) .
C12 N5 1.338(14) .
C12 C14 1.476(14) .
C13 N3 1.333(14) .
C13 N4 1.335(14) .
C13 C23 1.475(15) .
C14 C15 1.355(16) .
C14 C18 1.414(17) .
C15 C16 1.388(17) .
C16 N7 1.325(17) .
C17 N7 1.311(18) .
C17 C18 1.399(17) .
C19 N8 1.340(19) .
C19 C20 1.39(2) .
C20 C36 1.325(19) 6_566
C21 C36 1.38(2) 6_566
C21 C22 1.40(2) .
C22 N8 1.289(19) .
C23 C27 1.365(16) .
C23 C24 1.391(15) .
C24 C25 1.389(17) .
C25 N6 1.326(17) .
C26 N6 1.344(15) .
C26 C27 1.380(16) .
C28 N9 1.34(2) .
C28 C29 1.39(2) .
C29 C30 1.36(2) .
C30 C31 1.39(2) .
C30 C33 1.520(15) .
C31 C32 1.382(17) .
C32 N9 1.31(2) .
C33 N10 1.293(16) .
C33 N12 1.347(16) .
C34 N11 1.283(15) .
C34 N10 1.359(15) .
C34 C36 1.498(18) .
C35 N11 1.327(17) .
C35 N12 1.339(15) .
C35 C3 1.479(16) 8_465
C36 C20 1.325(19) 6_565
C36 C21 1.38(2) 6_565
I1 Zn1 2.530(2) .
I2 Zn1 2.5434(19) .
I3 Zn2 2.546(2) .
I4 Zn2 2.5364(19) .
I5 Zn3 2.566(3) .
I6 Zn3 2.514(3) .
N1 Zn1 2.059(10) .
N2 Zn1 2.074(9) .
N6 Zn3 2.067(10) .
N7 Zn2 2.079(10) .
N8 Zn2 2.071(11) .
N9 Zn3 2.079(12) .
C1A C2A 1.27(6) .
C1A C14A 1.52(6) .
C2A C3A 1.14(5) .
C3A C4A 1.42(5) .
C3A C12A 1.62(6) .
C4A C5A 1.28(5) .
C5A C6A 1.33(6) .
C5A C10A 1.43(6) .
C6A C7A 1.47(6) .
C7A C8A 1.24(6) .
C8A C9A 1.37(6) .
C9A C10A 1.41(6) .
C10A C11A 1.39(6) .
C11A C12A 1.36(6) .
C12A C13A 1.38(6) .
C13A C14A 1.36(6) .
C1B C2B 1.27(6) .
C1B C14B 1.52(6) .
C2B C3B 1.14(6) .
C3B C4B 1.42(5) .
C3B C12B 1.62(6) .
C4B C5B 1.28(5) .
C5B C6B 1.32(6) .
C5B C10B 1.43(6) .
C6B C7B 1.47(6) .
C7B C8B 1.23(6) .
C8B C9B 1.37(6) .
C9B C10B 1.41(6) .
C10B C11B 1.39(6) .
C11B C12B 1.35(6) .
C12B C13B 1.37(6) .
C13B C14B 1.36(6) .
C1C C2C 1.26(6) .
C1C C14C 1.52(6) .
C2C C3C 1.14(5) .
C3C C4C 1.42(5) .
C3C C12C 1.62(6) .
C4C C5C 1.28(5) .
C5C C6C 1.32(6) .
C5C C10C 1.43(6) .
C6C C7C 1.47(6) .
C7C C8C 1.23(6) .
C8C C9C 1.37(6) .
C9C C10C 1.41(6) .
C10C C11C 1.40(6) .
C11C C12C 1.36(6) .
C12C C13C 1.38(6) .
C13C C14C 1.35(6) .
C13S C18S 1.43(5) .
C13S C14S 1.51(5) .
C14S C15S 1.57(4) .
C15S C16S 1.49(4) .
C16S C17S 1.42(4) .
C17S C18S 1.60(5) .
C1S C6S 1.42(4) .
C1S C2S 1.51(4) .
C2S C3S 1.57(4) .
C3S C4S 1.49(3) .
C4S C5S 1.43(4) .
C5S C6S 1.60(4) .
C7S C12S 1.42(5) .
C7S C8S 1.51(5) .
C8S C9S 1.56(4) .
C9S C10S 1.49(4) .
C10S C11S 1.43(4) .
C11S C12S 1.60(5) .
C7T C12T 1.43(5) .
C7T C8T 1.51(5) .
C8T C9T 1.57(4) .
C9T C10T 1.50(4) .
C10T C11T 1.43(4) .
C11T C12T 1.59(5) .
C1D C2D 1.27(6) .
C1D C14D 1.52(6) .
C2D C3D 1.14(5) .
C2D C2D 1.89(11) 2
C3D C4D 1.42(5) .
C3D C12D 1.62(6) .
C3D C11D 1.85(8) 2
C4D C5D 1.27(5) .
C5D C6D 1.32(5) .
C5D C10D 1.43(6) .
C5D C6D 1.87(7) 2
C6D C7D 1.48(6) .
C6D C5D 1.87(7) 2
C7D C8D 1.23(6) .
C8D C9D 1.37(6) .
C9D C10D 1.41(6) .
C10D C11D 1.39(6) .
C11D C12D 1.35(6) .
C11D C3D 1.85(8) 2
C12D C13D 1.37(6) .
C13D C14D 1.36(6) .

loop_
_geom_torsion_atom_site_label_1
_geom_torsion_atom_site_label_2
_geom_torsion_atom_site_label_3
_geom_torsion_atom_site_label_4
_geom_torsion
_geom_torsion_site_symmetry_1
_geom_torsion_site_symmetry_4
N1 C1 C2 C3 6(4) . .
C1 C2 C3 C4 -2(3) . .
C1 C2 C3 C35 175(2) . 8_566
C2 C3 C4 C5 -2(2) . .
C35 C3 C4 C5 -178.5(13) 8_566 .
C3 C4 C5 N1 1(2) . .
N2 C6 C7 C8 1(2) . .
C6 C7 C8 C9 0(2) . .
C6 C7 C8 C11 179.2(12) . .
C7 C8 C9 C10 0(2) . .
C11 C8 C9 C10 -179.8(13) . .
C8 C9 C10 N2 1(2) . .
C9 C8 C11 N3 -2.2(18) . .
C7 C8 C11 N3 178.2(12) . .
C9 C8 C11 N5 177.2(12) . .
C7 C8 C11 N5 -2.4(18) . .
N4 C12 C14 C15 171.0(13) . .
N5 C12 C14 C15 -9(2) . .
N4 C12 C14 C18 -5.5(19) . .
N5 C12 C14 C18 174.9(13) . .
C18 C14 C15 C16 3(2) . .
C12 C14 C15 C16 -173.7(13) . .
C14 C15 C16 N7 -3(2) . .
N7 C17 C18 C14 1(3) . .
C15 C14 C18 C17 -2(2) . .
C12 C14 C18 C17 174.8(15) . .
N8 C19 C20 C36 1(3) . 6_566
C36 C21 C22 N8 -1(3) 6_566 .
N3 C13 C23 C27 -2.6(19) . .
N4 C13 C23 C27 -179.6(13) . .
N3 C13 C23 C24 178.2(13) . .
N4 C13 C23 C24 1.2(18) . .
C27 C23 C24 C25 0(2) . .
C13 C23 C24 C25 179.4(14) . .
C23 C24 C25 N6 -1(3) . .
C24 C23 C27 C26 1(2) . .
C13 C23 C27 C26 -178.5(12) . .
N6 C26 C27 C23 -1(2) . .
N9 C28 C29 C30 -1(3) . .
C28 C29 C30 C31 0(2) . .
C28 C29 C30 C33 -178.8(14) . .
C29 C30 C31 C32 0.7(19) . .
C33 C30 C31 C32 179.6(11) . .
C30 C31 C32 N9 -1.0(19) . .
C29 C30 C33 N10 -12.4(17) . .
C31 C30 C33 N10 168.6(11) . .
C29 C30 C33 N12 166.6(13) . .
C31 C30 C33 N12 -12.4(15) . .
N11 C34 C36 C20 -162.2(14) . 6_565
N10 C34 C36 C20 17.9(18) . 6_565
N11 C34 C36 C21 16.8(19) . 6_565
N10 C34 C36 C21 -163.0(13) . 6_565
C4 C5 N1 C1 3(3) . .
C4 C5 N1 Zn1 179.4(12) . .
C2 C1 N1 C5 -7(4) . .
C2 C1 N1 Zn1 177(2) . .
C9 C10 N2 C6 0(2) . .
C9 C10 N2 Zn1 -177.3(11) . .
C7 C6 N2 C10 0(2) . .
C7 C6 N2 Zn1 176.7(11) . .
N5 C11 N3 C13 4.6(18) . .
C8 C11 N3 C13 -176.0(11) . .
N4 C13 N3 C11 -1.7(18) . .
C23 C13 N3 C11 -178.5(11) . .
N3 C13 N4 C12 -3.6(19) . .
C23 C13 N4 C12 173.2(11) . .
N5 C12 N4 C13 6.9(19) . .
C14 C12 N4 C13 -172.7(11) . .
N4 C12 N5 C11 -4.4(18) . .
C14 C12 N5 C11 175.2(11) . .
N3 C11 N5 C12 -1.8(18) . .
C8 C11 N5 C12 178.8(11) . .
C24 C25 N6 C26 1(3) . .
C24 C25 N6 Zn3 -170.5(15) . .
C27 C26 N6 C25 0(2) . .
C27 C26 N6 Zn3 170.7(11) . .
C18 C17 N7 C16 -2(2) . .
C18 C17 N7 Zn2 -179.3(14) . .
C15 C16 N7 C17 3(2) . .
C15 C16 N7 Zn2 -179.9(11) . .
C21 C22 N8 C19 1(3) . .
C21 C22 N8 Zn2 176.7(15) . .
C20 C19 N8 C22 -2(2) . .
C20 C19 N8 Zn2 -176.9(13) . .
C31 C32 N9 C28 0(2) . .
C31 C32 N9 Zn3 -173.1(10) . .
C29 C28 N9 C32 1(3) . .
C29 C28 N9 Zn3 174.4(14) . .
N12 C33 N10 C34 4.2(16) . .
C30 C33 N10 C34 -176.9(10) . .
N11 C34 N10 C33 1.0(17) . .
C36 C34 N10 C33 -179.2(10) . .
N10 C34 N11 C35 -4.0(18) . .
C36 C34 N11 C35 176.1(11) . .
N12 C35 N11 C34 2.5(19) . .
C3 C35 N11 C34 177.2(11) 8_465 .
N11 C35 N12 C33 1.9(18) . .
C3 C35 N12 C33 -173.0(10) 8_465 .
N10 C33 N12 C35 -5.5(16) . .
C30 C33 N12 C35 175.6(10) . .
C5 N1 Zn1 N2 -107.0(12) . .
C1 N1 Zn1 N2 69.0(16) . .
C5 N1 Zn1 I1 5.7(12) . .
C1 N1 Zn1 I1 -178.2(15) . .
C5 N1 Zn1 I2 141.9(11) . .
C1 N1 Zn1 I2 -42.1(16) . .
C10 N2 Zn1 N1 -128.4(11) . .
C6 N2 Zn1 N1 54.7(11) . .
C10 N2 Zn1 I1 118.0(10) . .
C6 N2 Zn1 I1 -58.8(10) . .
C10 N2 Zn1 I2 -17.6(11) . .
C6 N2 Zn1 I2 165.5(10) . .
C22 N8 Zn2 N7 66.0(14) . .
C19 N8 Zn2 N7 -118.7(12) . .
C22 N8 Zn2 I4 -178.8(12) . .
C19 N8 Zn2 I4 -3.6(13) . .
C22 N8 Zn2 I3 -46.1(13) . .
C19 N8 Zn2 I3 129.2(12) . .
C17 N7 Zn2 N8 -92.7(12) . .
C16 N7 Zn2 N8 89.9(12) . .
C17 N7 Zn2 I4 155.4(11) . .
C16 N7 Zn2 I4 -22.0(12) . .
C17 N7 Zn2 I3 21.3(12) . .
C16 N7 Zn2 I3 -156.1(11) . .
C25 N6 Zn3 N9 -37.4(14) . .
C26 N6 Zn3 N9 152.1(12) . .
C25 N6 Zn3 I6 -146.9(12) . .
C26 N6 Zn3 I6 42.6(12) . .
C25 N6 Zn3 I5 72.8(13) . .
C26 N6 Zn3 I5 -97.6(12) . .
C32 N9 Zn3 N6 98.5(11) . .
C28 N9 Zn3 N6 -75.1(13) . .
C32 N9 Zn3 I6 -150.0(10) . .
C28 N9 Zn3 I6 36.4(12) . .
C32 N9 Zn3 I5 -8.8(11) . .
C28 N9 Zn3 I5 177.6(11) . .
C14A C1A C2A C3A -1(4) . .
C1A C2A C3A C4A -163(11) . .
C1A C2A C3A C12A -6(3) . .
C2A C3A C4A C5A -174(8) . .
C12A C3A C4A C5A 29(13) . .
C3A C4A C5A C6A 166(9) . .
C3A C4A C5A C10A -25(15) . .
C4A C5A C6A C7A 180(7) . .
C10A C5A C6A C7A 12(10) . .
C5A C6A C7A C8A -14(11) . .
C6A C7A C8A C9A 14(11) . .
C7A C8A C9A C10A -12(11) . .
C8A C9A C10A C11A -174(7) . .
C8A C9A C10A C5A 9(10) . .
C4A C5A C10A C11A 3(9) . .
C6A C5A C10A C11A 173(7) . .
C4A C5A C10A C9A 180(6) . .
C6A C5A C10A C9A -10(10) . .
C9A C10A C11A C12A -177(7) . .
C5A C10A C11A C12A -1(11) . .
C10A C11A C12A C13A 167(7) . .
C10A C11A C12A C3A 7(10) . .
C2A C3A C12A C11A 174(5) . .
C4A C3A C12A C11A -13(6) . .
C2A C3A C12A C13A 12(5) . .
C4A C3A C12A C13A -175(5) . .
C11A C12A C13A C14A -175(7) . .
C3A C12A C13A C14A -15(10) . .
C12A C13A C14A C1A 7(11) . .
C2A C1A C14A C13A 1(7) . .
C14B C1B C2B C3B -10(5) . .
C1B C2B C3B C4B 163(22) . .
C1B C2B C3B C12B -4(5) . .
C2B C3B C4B C5B -177(14) . .
C12B C3B C4B C5B -9(27) . .
C3B C4B C5B C6B -163(20) . .
C3B C4B C5B C10B 10(30) . .
C4B C5B C6B C7B -174(13) . .
C10B C5B C6B C7B 14(17) . .
C5B C6B C7B C8B -15(17) . .
C6B C7B C8B C9B 14(19) . .
C7B C8B C9B C10B -11(19) . .
C8B C9B C10B C11B -170(13) . .
C8B C9B C10B C5B 9(17) . .
C4B C5B C10B C11B -7(15) . .
C6B C5B C10B C11B 167(12) . .
C4B C5B C10B C9B 174(11) . .
C6B C5B C10B C9B -12(17) . .
C9B C10B C11B C12B -171(13) . .
C5B C10B C11B C12B 10(19) . .
C10B C11B C12B C13B 165(13) . .
C10B C11B C12B C3B -10(18) . .
C2B C3B C12B C11B -177(9) . .
C4B C3B C12B C11B 6(12) . .
C2B C3B C12B C13B 7(10) . .
C4B C3B C12B C13B -170(10) . .
C11B C12B C13B C14B -170(12) . .
C3B C12B C13B C14B 5(15) . .
C12B C13B C14B C1B -21(16) . .
C2B C1B C14B C13B 21(10) . .
C14C C1C C2C C3C 0(4) . .
C1C C2C C3C C4C 168(13) . .
C1C C2C C3C C12C -9(3) . .
C2C C3C C4C C5C -173(9) . .
C12C C3C C4C C5C 5(16) . .
C3C C4C C5C C6C -168(11) . .
C3C C4C C5C C10C 9(18) . .
C4C C5C C6C C7C 173(8) . .
C10C C5C C6C C7C -4(12) . .
C5C C6C C7C C8C 8(12) . .
C6C C7C C8C C9C -6(13) . .
C7C C8C C9C C10C 1(13) . .
C8C C9C C10C C11C -161(8) . .
C8C C9C C10C C5C 2(11) . .
C4C C5C C10C C11C -12(9) . .
C6C C5C C10C C11C 165(8) . .
C4C C5C C10C C9C -178(7) . .
C6C C5C C10C C9C 0(11) . .
C9C C10C C11C C12C 167(8) . .
C5C C10C C11C C12C 4(11) . .
C10C C11C C12C C13C 169(7) . .
C10C C11C C12C C3C 12(11) . .
C2C C3C C12C C11C 165(5) . .
C4C C3C C12C C11C -14(7) . .
C2C C3C C12C C13C 6(6) . .
C4C C3C C12C C13C -173(6) . .
C11C C12C C13C C14C -156(8) . .
C3C C12C C13C C14C 2(10) . .
C12C C13C C14C C1C -12(11) . .
C2C C1C C14C C13C 11(7) . .
C18S C13S C14S C15S -10(11) . .
C13S C14S C15S C16S -49(9) . .
C14S C15S C16S C17S 58(8) . .
C15S C16S C17S C18S -8(12) . .
C14S C13S C18S C17S 56(8) . .
C16S C17S C18S C13S -47(10) . .
C6S C1S C2S C3S -50(5) . .
C1S C2S C3S C4S 53(4) . .
C2S C3S C4S C5S -54(4) . .
C3S C4S C5S C6S 50(4) . .
C2S C1S C6S C5S 53(5) . .
C4S C5S C6S C1S -54(5) . .
C12S C7S C8S C9S 56(7) . .
C7S C8S C9S C10S -31(9) . .
C8S C9S C10S C11S -25(10) . .
C9S C10S C11S C12S 57(6) . .
C8S C7S C12S C11S -26(11) . .
C10S C11S C12S C7S -34(10) . .
C12T C7T C8T C9T -55(6) . .
C7T C8T C9T C10T 58(5) . .
C8T C9T C10T C11T -56(5) . .
C9T C10T C11T C12T 47(6) . .
C8T C7T C12T C11T 53(6) . .
C10T C11T C12T C7T -48(7) . .
C14D C1D C2D C3D -2(4) . .
C14D C1D C2D C2D -2(4) . 2
C1D C2D C3D C4D 163(10) . .
C2D C2D C3D C4D 163(12) 2 .
C1D C2D C3D C12D 0(4) . .
C2D C2D C3D C12D 0(5) 2 .
C1D C2D C3D C11D 175(4) . 2
C2D C2D C3D C11D 175(6) 2 2
C2D C3D C4D C5D -179(100) . .
C12D C3D C4D C5D -16(10) . .
C11D C3D C4D C5D 170(9) 2 .
C3D C4D C5D C6D -159(8) . .
C3D C4D C5D C10D 16(13) . .
C3D C4D C5D C6D -177(8) . 2
C4D C5D C6D C7D 176(7) . .
C10D C5D C6D C7D 2(11) . .
C6D C5D C6D C7D -154(13) 2 .
C4D C5D C6D C5D -10(4) . 2
C10D C5D C6D C5D 176(11) . 2
C6D C5D C6D C5D 21(9) 2 2
C5D C6D C7D C8D 8(11) . .
C5D C6D C7D C8D -21(37) 2 .
C6D C7D C8D C9D -20(11) . .
C7D C8D C9D C10D 25(11) . .
C8D C9D C10D C11D 180(7) . .
C8D C9D C10D C5D -15(9) . .
C4D C5D C10D C11D -6(8) . .
C6D C5D C10D C11D 169(7) . .
C6D C5D C10D C11D -150(11) 2 .
C4D C5D C10D C9D -173(5) . .
C6D C5D C10D C9D 2(10) . .
C6D C5D C10D C9D 43(15) 2 .
C9D C10D C11D C12D 171(8) . .
C5D C10D C11D C12D 7(12) . .
C9D C10D C11D C3D 171(6) . 2
C5D C10D C11D C3D 6(7) . 2
C10D C11D C12D C13D 171(7) . .
C3D C11D C12D C13D 172(16) 2 .
C10D C11D C12D C3D -7(12) . .
C3D C11D C12D C3D -6(6) 2 .
C2D C3D C12D C11D -178(6) . .
C4D C3D C12D C11D 6(6) . .
C11D C3D C12D C11D 139(28) 2 .
C2D C3D C12D C13D 3(6) . .
C4D C3D C12D C13D -172(6) . .
C11D C3D C12D C13D -40(34) 2 .
C11D C12D C13D C14D 176(9) . .
C3D C12D C13D C14D -5(12) . .
C12D C13D C14D C1D 4(13) . .
C2D C1D C14D C13D 0(9) . .
